data_7021927
loop_
_publ_author_name
'Topolinski, Berit'
'Schmidt, Bernd M.'
'Higashibayashi, Shuhei'
'Sakurai, Hidehiro'
'Lentz, Dieter'

_publ_section_title
;
 Sumanenylferrocenes and their solid state self-assembly.
;
_journal_issue 38
_journal_name_full 'Dalton transactions (Cambridge, England : 2003)'
_journal_page_first 13809
_journal_page_last 13812
_journal_paper_doi 10.1039/c3dt51569a
_journal_volume 42
_journal_year 2013
_chemical_formula_sum 'C52 H30 Fe'
_chemical_formula_weight 710.61
_chemical_name_systematic
; 
 ? 
;
_space_group_IT_number 14
_symmetry_cell_setting monoclinic
_symmetry_space_group_name_Hall '-P 2yn'
_symmetry_space_group_name_H-M 'P 1 21/n 1'
_atom_sites_solution_hydrogens geom
_atom_sites_solution_primary direct
_atom_sites_solution_secondary difmap
_audit_creation_method SHELXL-97
_cell_angle_alpha 90.00
_cell_angle_beta 105.643(2)
_cell_angle_gamma 90.00
_cell_formula_units_Z 4
_cell_length_a 15.7594(8)
_cell_length_b 11.2328(5)
_cell_length_c 18.3713(9)
_cell_measurement_reflns_used 9819
_cell_measurement_temperature 100(2)
_cell_measurement_theta_max 26.26
_cell_measurement_theta_min 2.36
_cell_volume 3131.7(3)
_computing_cell_refinement 'Bruker SAINT'
_computing_data_collection 'Bruker APEX2'
_computing_data_reduction 'Bruker SAINT'
_computing_molecular_graphics 'Mercury (CCDC)'
_computing_publication_material 'CIF Importer (RSC)'
_computing_structure_refinement 'SHELXL-97 (Sheldrick, 2008)'
_computing_structure_solution 'SHELXS-97 (Sheldrick, 2008)'
_diffrn_ambient_temperature 100(2)
_diffrn_measured_fraction_theta_full 0.997
_diffrn_measured_fraction_theta_max 0.997
_diffrn_measurement_device_type 'Bruker CMOS'
_diffrn_measurement_method '\f and \w scans'
_diffrn_radiation_monochromator graphite
_diffrn_radiation_source 'sealed tube'
_diffrn_radiation_type MoK\a
_diffrn_radiation_wavelength 0.71073
_diffrn_reflns_av_R_equivalents 0.0645
_diffrn_reflns_av_sigmaI/netI 0.0281
_diffrn_reflns_limit_h_max 19
_diffrn_reflns_limit_h_min -19
_diffrn_reflns_limit_k_max 14
_diffrn_reflns_limit_k_min -13
_diffrn_reflns_limit_l_max 23
_diffrn_reflns_limit_l_min -23
_diffrn_reflns_number 63873
_diffrn_reflns_theta_full 26.45
_diffrn_reflns_theta_max 26.45
_diffrn_reflns_theta_min 2.26
_exptl_absorpt_coefficient_mu 0.525
_exptl_absorpt_correction_T_max 0.745
_exptl_absorpt_correction_T_min 0.640
_exptl_absorpt_correction_type multi-scan
_exptl_absorpt_process_details 'SADABS (Bruker-AXS)'
_exptl_crystal_colour orange
_exptl_crystal_density_diffrn 1.507
_exptl_crystal_density_method 'not measured'
_exptl_crystal_description platelett
_exptl_crystal_F_000 1472
_exptl_crystal_size_max 0.2
_exptl_crystal_size_mid 0.15
_exptl_crystal_size_min 0.05
_refine_diff_density_max 1.512
_refine_diff_density_min -0.601
_refine_diff_density_rms 0.102
_refine_ls_extinction_method none
_refine_ls_goodness_of_fit_ref 1.040
_refine_ls_hydrogen_treatment constr
_refine_ls_matrix_type full
_refine_ls_number_parameters 478
_refine_ls_number_reflns 6412
_refine_ls_number_restraints 0
_refine_ls_restrained_S_all 1.040
_refine_ls_R_factor_all 0.0890
_refine_ls_R_factor_gt 0.0721
_refine_ls_shift/su_max 0.000
_refine_ls_shift/su_mean 0.000
_refine_ls_structure_factor_coef Fsqd
_refine_ls_weighting_details 'calc w=1/[\s^2^(Fo^2^)+(0.0629P)^2^+15.7773P] where P=(Fo^2^+2Fc^2^)/3'
_refine_ls_weighting_scheme calc
_refine_ls_wR_factor_gt 0.1677
_refine_ls_wR_factor_ref 0.1795
_reflns_number_gt 5216
_reflns_number_total 6412
_reflns_threshold_expression >2sigma(I)
_cod_data_source_file c3dt51569a.txt
_cod_data_source_block fcsu2
_cod_original_sg_symbol_H-M P2(1)/n
_cod_database_code 7021927

loop_
_symmetry_equiv_pos_as_xyz
'x, y, z'
'-x+1/2, y+1/2, -z+1/2'
'-x, -y, -z'
'x-1/2, -y-1/2, z-1/2'

loop_
_atom_site_label
_atom_site_type_symbol
_atom_site_fract_x
_atom_site_fract_y
_atom_site_fract_z
_atom_site_U_iso_or_equiv
_atom_site_adp_type
_atom_site_occupancy
_atom_site_symmetry_multiplicity
_atom_site_calc_flag
_atom_site_refinement_flags
Fe01 Fe 0.98388(3) 0.34008(5) 0.29524(3) 0.01800(16) Uani 1 1 d .
C1F C 0.9690(3) 0.4207(4) 0.3924(2) 0.0250(8) Uani 1 1 d .
C2F C 1.0587(3) 0.3918(4) 0.3996(2) 0.0263(9) Uani 1 1 d .
H2F H 1.0942 0.3410 0.4369 0.032 Uiso 1 1 calc R
C3F C 1.0866(3) 0.4511(4) 0.3422(2) 0.0327(10) Uani 1 1 d .
H3F H 1.1437 0.4476 0.3345 0.039 Uiso 1 1 calc R
C4F C 1.0139(3) 0.5170(4) 0.2981(2) 0.0327(10) Uani 1 1 d .
H4F H 1.0139 0.5655 0.2557 0.039 Uiso 1 1 calc R
C5F C 0.9415(3) 0.4978(4) 0.3284(2) 0.0290(9) Uani 1 1 d .
H5F H 0.8843 0.5307 0.3095 0.035 Uiso 1 1 calc R
C6F C 0.9047(3) 0.1918(4) 0.2704(2) 0.0260(9) Uani 1 1 d .
C7F C 0.9961(3) 0.1620(4) 0.2847(3) 0.0394(11) Uani 1 1 d .
H7F H 1.0282 0.1104 0.3234 0.047 Uiso 1 1 calc R
C8F C 1.0304(3) 0.2226(5) 0.2312(3) 0.0451(13) Uani 1 1 d .
H8F H 1.0893 0.2177 0.2276 0.054 Uiso 1 1 calc R
C9F C 0.9631(3) 0.2907(5) 0.1847(2) 0.0383(11) Uani 1 1 d .
H9F H 0.9685 0.3407 0.1445 0.046 Uiso 1 1 calc R
C10F C 0.8862(3) 0.2725(4) 0.2076(2) 0.0252(8) Uani 1 1 d .
H10F H 0.8306 0.3081 0.1852 0.030 Uiso 1 1 calc R
C7 C 0.5488(3) 0.2577(5) 0.4253(3) 0.0384(11) Uani 1 1 d .
C1A C 0.9143(3) 0.3738(4) 0.4406(2) 0.0298(9) Uani 1 1 d .
C2A C 0.8327(3) 0.4225(4) 0.4382(2) 0.0273(9) Uani 1 1 d .
C3A C 0.7897(3) 0.5445(4) 0.4127(2) 0.0302(9) Uani 1 1 d .
H3A1 H 0.7556 0.5427 0.3589 0.036 Uiso 1 1 calc R
H3A2 H 0.8346 0.6082 0.4202 0.036 Uiso 1 1 calc R
C4A C 0.7277(3) 0.5631(4) 0.4655(2) 0.0292(9) Uani 1 1 d .
C5A C 0.6966(3) 0.6601(4) 0.4954(2) 0.0299(9) Uani 1 1 d .
H5A H 0.6915 0.7343 0.4698 0.036 Uiso 1 1 calc R
C6A C 0.6716(3) 0.6516(4) 0.5646(2) 0.0302(9) Uani 1 1 d .
H6A H 0.6519 0.7211 0.5846 0.036 Uiso 1 1 calc R
C7A C 0.6753(3) 0.5461(4) 0.6028(2) 0.0281(9) Uani 1 1 d .
C8A C 0.6861(3) 0.5100(4) 0.6853(2) 0.0271(9) Uani 1 1 d .
H8A1 H 0.6281 0.4989 0.6956 0.033 Uiso 1 1 calc R
H8A2 H 0.7201 0.5705 0.7205 0.033 Uiso 1 1 calc R
C9A C 0.7368(3) 0.3919(4) 0.6926(2) 0.0271(9) Uani 1 1 d .
C10A C 0.7987(3) 0.3359(4) 0.7513(2) 0.0277(9) Uani 1 1 d .
H10A H 0.7975 0.3503 0.8020 0.033 Uiso 1 1 calc R
C11A C 0.8645(3) 0.2568(4) 0.7374(2) 0.0293(9) Uani 1 1 d .
H11A H 0.9074 0.2228 0.7787 0.035 Uiso 1 1 calc R
C12A C 0.8656(3) 0.2300(4) 0.6640(2) 0.0297(9) Uani 1 1 d .
C13A C 0.9391(3) 0.1885(4) 0.6291(3) 0.0301(9) Uani 1 1 d .
H13A H 0.9425 0.1006 0.6275 0.036 Uiso 1 1 calc R
H13B H 0.9971 0.2208 0.6571 0.036 Uiso 1 1 calc R
C14A C 0.9077(3) 0.2422(4) 0.5485(2) 0.0300(9) Uani 1 1 d .
C15A C 0.9521(3) 0.2823(4) 0.4976(2) 0.0277(9) Uani 1 1 d .
H15A H 1.0084 0.2500 0.4995 0.033 Uiso 1 1 calc R
C16A C 0.7859(3) 0.3709(4) 0.4852(2) 0.0284(9) Uani 1 1 d .
C17A C 0.7250(3) 0.4529(4) 0.5008(2) 0.0281(9) Uani 1 1 d .
C18A C 0.6991(3) 0.4448(4) 0.5655(2) 0.0263(9) Uani 1 1 d .
C19A C 0.7348(3) 0.3545(3) 0.6193(2) 0.0231(8) Uani 1 1 d .
C20A C 0.7961(3) 0.2752(3) 0.6072(2) 0.0210(8) Uani 1 1 d .
C21A C 0.8221(3) 0.2819(4) 0.5376(2) 0.0259(9) Uani 1 1 d .
C1B C 0.8433(3) 0.1415(4) 0.3090(2) 0.0366(11) Uani 1 1 d .
C2B C 0.7585(3) 0.1790(4) 0.2966(2) 0.0371(11) Uani 1 1 d .
C3B C 0.7116(3) 0.2932(4) 0.2677(2) 0.0377(11) Uani 1 1 d .
H3B1 H 0.6887 0.2920 0.2120 0.045 Uiso 1 1 calc R
H3B2 H 0.7512 0.3626 0.2828 0.045 Uiso 1 1 calc R
C4B C 0.6346(3) 0.2972(5) 0.3063(2) 0.0389(12) Uani 1 1 d .
C5B C 0.5880(3) 0.3841(5) 0.3295(2) 0.0356(11) Uani 1 1 d .
H5B H 0.5827 0.4596 0.3054 0.043 Uiso 1 1 calc R
C6B C 0.5454(3) 0.3652(5) 0.3907(3) 0.0399(11) Uani 1 1 d .
H6B H 0.5150 0.4292 0.4063 0.048 Uiso 1 1 calc R
C8B C 0.5431(3) 0.2153(5) 0.5039(2) 0.0353(11) Uani 1 1 d .
H8B1 H 0.5656 0.2767 0.5430 0.042 Uiso 1 1 calc R
H8B2 H 0.4819 0.1945 0.5033 0.042 Uiso 1 1 calc R
C9B C 0.6022(3) 0.1058(5) 0.5172(3) 0.0386(11) Uani 1 1 d .
C10B C 0.6566(4) 0.0500(4) 0.5815(2) 0.0393(12) Uani 1 1 d .
H10B H 0.6434 0.0567 0.6288 0.047 Uiso 1 1 calc R
C11B C 0.7356(4) -0.0201(4) 0.5755(3) 0.0489(14) Uani 1 1 d .
H11B H 0.7725 -0.0545 0.6201 0.059 Uiso 1 1 calc R
C12B C 0.7564(3) -0.0363(4) 0.5095(3) 0.0403(11) Uani 1 1 d .
C13B C 0.8400(3) -0.0619(4) 0.4856(4) 0.0479(14) Uani 1 1 d .
H13C H 0.8487 -0.1487 0.4818 0.057 Uiso 1 1 calc R
H13D H 0.8922 -0.0280 0.5225 0.057 Uiso 1 1 calc R
C14B C 0.8260(4) -0.0018(4) 0.4075(3) 0.0421(12) Uani 1 1 d .
C15B C 0.8771(3) 0.0474(4) 0.3680(3) 0.0386(11) Uani 1 1 d .
H15B H 0.9366 0.0220 0.3775 0.046 Uiso 1 1 calc R
C16B C 0.7049(3) 0.1148(4) 0.3345(3) 0.0349(11) Uani 1 1 d .
C17B C 0.6336(3) 0.1830(4) 0.3379(2) 0.0332(10) Uani 1 1 d .
C18B C 0.5910(2) 0.1662(4) 0.3929(2) 0.0259(9) Uani 1 1 d .
C19B C 0.6198(3) 0.0778(4) 0.4488(2) 0.0302(10) Uani 1 1 d .
C20B C 0.6939(3) 0.0076(4) 0.4465(3) 0.0410(13) Uani 1 1 d .
C21B C 0.7346(3) 0.0294(4) 0.3855(3) 0.0382(12) Uani 1 1 d .

loop_
_atom_site_aniso_label
_atom_site_aniso_U_11
_atom_site_aniso_U_22
_atom_site_aniso_U_33
_atom_site_aniso_U_23
_atom_site_aniso_U_13
_atom_site_aniso_U_12
Fe01 0.0180(3) 0.0216(3) 0.0160(3) -0.0004(2) 0.0073(2) -0.0002(2)
C1F 0.029(2) 0.027(2) 0.0187(18) -0.0080(16) 0.0057(16) -0.0021(17)
C2F 0.025(2) 0.031(2) 0.0192(19) -0.0020(16) -0.0002(16) -0.0033(17)
C3F 0.027(2) 0.040(3) 0.032(2) -0.0033(19) 0.0083(18) -0.0145(19)
C4F 0.045(3) 0.026(2) 0.024(2) 0.0016(17) 0.0028(19) -0.0099(19)
C5F 0.036(2) 0.020(2) 0.027(2) -0.0039(16) 0.0005(17) 0.0045(17)
C6F 0.035(2) 0.026(2) 0.0180(18) -0.0068(15) 0.0093(16) -0.0081(17)
C7F 0.047(3) 0.022(2) 0.044(3) -0.004(2) 0.003(2) 0.012(2)
C8F 0.039(3) 0.048(3) 0.057(3) -0.020(3) 0.029(2) 0.004(2)
C9F 0.049(3) 0.049(3) 0.023(2) -0.011(2) 0.022(2) -0.015(2)
C10F 0.031(2) 0.027(2) 0.0165(18) -0.0064(15) 0.0051(16) -0.0025(17)
C7 0.021(2) 0.058(3) 0.031(2) 0.006(2) -0.0022(18) -0.011(2)
C1A 0.031(2) 0.032(2) 0.023(2) -0.0131(17) 0.0039(17) 0.0014(18)
C2A 0.035(2) 0.025(2) 0.0190(18) -0.0012(16) 0.0030(17) -0.0009(17)
C3A 0.042(2) 0.022(2) 0.0203(19) -0.0003(16) -0.0024(18) -0.0014(18)
C4A 0.027(2) 0.034(2) 0.0196(19) 0.0051(17) -0.0064(16) -0.0082(18)
C5A 0.023(2) 0.028(2) 0.034(2) 0.0095(18) -0.0009(17) 0.0035(17)
C6A 0.026(2) 0.028(2) 0.035(2) -0.0039(18) 0.0067(18) 0.0027(18)
C7A 0.0203(19) 0.041(2) 0.024(2) 0.0013(18) 0.0073(16) -0.0009(18)
C8A 0.026(2) 0.029(2) 0.031(2) -0.0032(17) 0.0154(17) 0.0013(17)
C9A 0.028(2) 0.027(2) 0.033(2) -0.0031(17) 0.0203(18) -0.0058(17)
C10A 0.039(2) 0.026(2) 0.025(2) 0.0041(17) 0.0202(18) 0.0009(18)
C11A 0.034(2) 0.025(2) 0.031(2) 0.0046(17) 0.0126(18) -0.0002(18)
C12A 0.038(2) 0.021(2) 0.030(2) 0.0037(17) 0.0073(18) -0.0003(18)
C13A 0.033(2) 0.020(2) 0.041(2) -0.0024(17) 0.018(2) 0.0041(17)
C14A 0.033(2) 0.024(2) 0.034(2) -0.0099(18) 0.0111(18) 0.0021(18)
C15A 0.030(2) 0.031(2) 0.025(2) -0.0099(17) 0.0118(17) 0.0027(18)
C16A 0.037(2) 0.034(2) 0.0123(17) -0.0094(16) 0.0040(16) -0.0191(19)
C17A 0.024(2) 0.026(2) 0.025(2) -0.0005(16) -0.0079(16) -0.0066(17)
C18A 0.0179(19) 0.024(2) 0.034(2) -0.0002(17) 0.0012(16) -0.0025(16)
C19A 0.0203(18) 0.0206(19) 0.030(2) -0.0045(16) 0.0093(16) -0.0073(15)
C20A 0.0243(19) 0.0151(18) 0.0224(18) -0.0013(14) 0.0044(15) -0.0032(15)
C21A 0.026(2) 0.023(2) 0.030(2) -0.0150(17) 0.0106(17) -0.0060(16)
C1B 0.045(3) 0.042(3) 0.026(2) -0.0132(19) 0.016(2) -0.021(2)
C2B 0.049(3) 0.037(3) 0.022(2) -0.0049(18) 0.0038(19) -0.004(2)
C3B 0.061(3) 0.033(2) 0.021(2) -0.0021(18) 0.015(2) -0.012(2)
C4B 0.045(3) 0.048(3) 0.0156(19) 0.0079(19) -0.0065(18) -0.023(2)
C5B 0.028(2) 0.045(3) 0.029(2) 0.013(2) -0.0008(18) -0.006(2)
C6B 0.029(2) 0.052(3) 0.035(2) 0.003(2) 0.0018(19) -0.004(2)
C8B 0.019(2) 0.068(3) 0.020(2) 0.004(2) 0.0055(16) -0.007(2)
C9B 0.041(3) 0.048(3) 0.030(2) -0.007(2) 0.015(2) -0.027(2)
C10B 0.067(3) 0.031(2) 0.023(2) 0.0068(18) 0.016(2) -0.010(2)
C11B 0.078(4) 0.031(3) 0.047(3) 0.003(2) 0.034(3) -0.021(3)
C12B 0.049(3) 0.026(2) 0.047(3) 0.005(2) 0.014(2) -0.004(2)
C13B 0.036(3) 0.022(2) 0.092(4) -0.015(3) 0.027(3) -0.008(2)
C14B 0.061(3) 0.019(2) 0.040(3) -0.0071(19) 0.004(2) 0.000(2)
C15B 0.029(2) 0.037(3) 0.048(3) -0.018(2) 0.007(2) 0.000(2)
C16B 0.039(3) 0.036(2) 0.032(2) -0.017(2) 0.013(2) -0.020(2)
C17B 0.041(3) 0.039(3) 0.0161(19) -0.0044(17) 0.0012(17) -0.021(2)
C18B 0.0170(18) 0.030(2) 0.026(2) -0.0048(17) -0.0027(15) -0.0065(16)
C19B 0.033(2) 0.036(2) 0.0203(19) -0.0030(17) 0.0059(17) -0.0214(19)
C20B 0.050(3) 0.013(2) 0.041(3) 0.0027(18) -0.020(2) -0.0111(19)
C21B 0.024(2) 0.035(3) 0.054(3) -0.028(2) 0.009(2) -0.0083(19)

loop_
_atom_type_symbol
_atom_type_description
_atom_type_scat_dispersion_real
_atom_type_scat_dispersion_imag
_atom_type_scat_source
C C 0.0033 0.0016 'International Tables Vol C Tables 4.2.6.8 and 6.1.1.4'
H H 0.0000 0.0000 'International Tables Vol C Tables 4.2.6.8 and 6.1.1.4'
Fe Fe 0.3463 0.8444 'International Tables Vol C Tables 4.2.6.8 and 6.1.1.4'

loop_
_geom_angle_atom_site_label_1
_geom_angle_atom_site_label_2
_geom_angle_atom_site_label_3
_geom_angle
C7F Fe01 C8F 40.9(2)
C7F Fe01 C4F 159.7(2)
C8F Fe01 C4F 122.0(2)
C7F Fe01 C3F 124.0(2)
C8F Fe01 C3F 105.9(2)
C4F Fe01 C3F 40.69(19)
C7F Fe01 C5F 158.9(2)
C8F Fe01 C5F 159.0(2)
C4F Fe01 C5F 40.52(18)
C3F Fe01 C5F 68.24(19)
C7F Fe01 C9F 68.3(2)
C8F Fe01 C9F 40.1(2)
C4F Fe01 C9F 105.29(19)
C3F Fe01 C9F 118.81(18)
C5F Fe01 C9F 123.6(2)
C7F Fe01 C2F 108.97(19)
C8F Fe01 C2F 121.3(2)
C4F Fe01 C2F 68.15(17)
C3F Fe01 C2F 40.45(17)
C5F Fe01 C2F 68.05(17)
C9F Fe01 C2F 154.85(18)
C7F Fe01 C10F 68.26(18)
C8F Fe01 C10F 67.47(19)
C4F Fe01 C10F 120.05(17)
C3F Fe01 C10F 154.20(17)
C5F Fe01 C10F 108.58(17)
C9F Fe01 C10F 40.04(17)
C2F Fe01 C10F 164.24(16)
C7F Fe01 C6F 41.08(19)
C8F Fe01 C6F 68.73(19)
C4F Fe01 C6F 156.48(19)
C3F Fe01 C6F 162.35(18)
C5F Fe01 C6F 122.75(18)
C9F Fe01 C6F 68.57(17)
C2F Fe01 C6F 126.89(16)
C10F Fe01 C6F 40.85(16)
C7F Fe01 C1F 123.42(19)
C8F Fe01 C1F 157.8(2)
C4F Fe01 C1F 68.36(17)
C3F Fe01 C1F 68.26(17)
C5F Fe01 C1F 40.67(16)
C9F Fe01 C1F 161.78(19)
C2F Fe01 C1F 40.43(16)
C10F Fe01 C1F 127.09(16)
C6F Fe01 C1F 110.04(16)
C2F C1F C5F 106.7(4)
C2F C1F C1A 125.8(4)
C5F C1F C1A 127.5(4)
C2F C1F Fe01 68.8(2)
C5F C1F Fe01 68.6(2)
C1A C1F Fe01 125.2(3)
C3F C2F C1F 108.9(4)
C3F C2F Fe01 69.6(2)
C1F C2F Fe01 70.7(2)
C3F C2F H2F 125.5
C1F C2F H2F 125.5
Fe01 C2F H2F 125.7
C2F C3F C4F 107.9(4)
C2F C3F Fe01 69.9(2)
C4F C3F Fe01 69.6(2)
C2F C3F H3F 126.1
C4F C3F H3F 126.1
Fe01 C3F H3F 125.9
C5F C4F C3F 107.9(4)
C5F C4F Fe01 69.8(2)
C3F C4F Fe01 69.7(2)
C5F C4F H4F 126.0
C3F C4F H4F 126.0
Fe01 C4F H4F 126.0
C4F C5F C1F 108.6(4)
C4F C5F Fe01 69.6(2)
C1F C5F Fe01 70.7(2)
C4F C5F H5F 125.7
C1F C5F H5F 125.7
Fe01 C5F H5F 125.6
C7F C6F C10F 105.8(4)
C7F C6F C1B 125.9(4)
C10F C6F C1B 128.2(4)
C7F C6F Fe01 68.2(2)
C10F C6F Fe01 69.3(2)
C1B C6F Fe01 130.3(3)
C8F C7F C6F 108.3(4)
C8F C7F Fe01 69.8(3)
C6F C7F Fe01 70.7(2)
C8F C7F H7F 125.9
C6F C7F H7F 125.9
Fe01 C7F H7F 125.2
C9F C8F C7F 108.6(4)
C9F C8F Fe01 70.5(3)
C7F C8F Fe01 69.3(3)
C9F C8F H8F 125.7
C7F C8F H8F 125.7
Fe01 C8F H8F 126.1
C8F C9F C10F 108.1(4)
C8F C9F Fe01 69.4(3)
C10F C9F Fe01 70.2(2)
C8F C9F H9F 125.9
C10F C9F H9F 125.9
Fe01 C9F H9F 126.0
C9F C10F C6F 109.2(4)
C9F C10F Fe01 69.8(2)
C6F C10F Fe01 69.9(2)
C9F C10F H10F 125.4
C6F C10F H10F 125.4
Fe01 C10F H10F 126.5
C6B C7 C18B 113.9(4)
C6B C7 C8B 134.9(5)
C18B C7 C8B 108.5(4)
C2A C1A C15A 119.5(4)
C2A C1A C1F 121.5(4)
C15A C1A C1F 118.8(4)
C1A C2A C16A 117.0(4)
C1A C2A C3A 133.4(4)
C16A C2A C3A 107.0(4)
C2A C3A C4A 103.2(3)
C2A C3A H3A1 111.1
C4A C3A H3A1 111.1
C2A C3A H3A2 111.1
C4A C3A H3A2 111.1
H3A1 C3A H3A2 109.1
C5A C4A C17A 117.2(4)
C5A C4A C3A 134.9(4)
C17A C4A C3A 105.6(4)
C4A C5A C6A 121.2(4)
C4A C5A H5A 119.4
C6A C5A H5A 119.4
C7A C6A C5A 121.9(4)
C7A C6A H6A 119.0
C5A C6A H6A 119.0
C6A C7A C18A 115.0(4)
C6A C7A C8A 135.5(4)
C18A C7A C8A 106.9(4)
C7A C8A C9A 103.4(3)
C7A C8A H8A1 111.1
C9A C8A H8A1 111.1
C7A C8A H8A2 111.1
C9A C8A H8A2 111.1
H8A1 C8A H8A2 109.1
C10A C9A C19A 115.9(4)
C10A C9A C8A 134.1(4)
C19A C9A C8A 107.4(4)
C9A C10A C11A 121.9(4)
C9A C10A H10A 119.1
C11A C10A H10A 119.1
C12A C11A C10A 120.4(4)
C12A C11A H11A 119.8
C10A C11A H11A 119.8
C11A C12A C20A 115.9(4)
C11A C12A C13A 132.8(4)
C20A C12A C13A 109.1(4)
C12A C13A C14A 101.4(3)
C12A C13A H13A 111.5
C14A C13A H13A 111.5
C12A C13A H13B 111.5
C14A C13A H13B 111.5
H13A C13A H13B 109.3
C21A C14A C15A 116.6(4)
C21A C14A C13A 108.2(4)
C15A C14A C13A 132.9(4)
C14A C15A C1A 121.6(4)
C14A C15A H15A 119.2
C1A C15A H15A 119.2
C21A C16A C2A 122.3(4)
C21A C16A C17A 120.0(4)
C2A C16A C17A 110.7(4)
C18A C17A C4A 121.1(4)
C18A C17A C16A 120.9(4)
C4A C17A C16A 112.0(4)
C17A C18A C19A 120.0(4)
C17A C18A C7A 123.0(4)
C19A C18A C7A 109.8(4)
C20A C19A C9A 120.9(4)
C20A C19A C18A 120.9(4)
C9A C19A C18A 110.8(4)
C19A C20A C12A 124.2(4)
C19A C20A C21A 119.2(4)
C12A C20A C21A 109.2(4)
C14A C21A C16A 122.1(4)
C14A C21A C20A 110.6(4)
C16A C21A C20A 119.0(4)
C2B C1B C6F 123.3(5)
C2B C1B C15B 118.6(4)
C6F C1B C15B 118.0(4)
C1B C2B C16B 116.5(5)
C1B C2B C3B 133.7(5)
C16B C2B C3B 107.7(4)
C2B C3B C4B 103.5(4)
C2B C3B H3B1 111.1
C4B C3B H3B1 111.1
C2B C3B H3B2 111.1
C4B C3B H3B2 111.1
H3B1 C3B H3B2 109.0
C5B C4B C17B 117.3(4)
C5B C4B C3B 135.7(4)
C17B C4B C3B 104.9(5)
C4B C5B C6B 122.2(4)
C4B C5B H5B 118.9
C6B C5B H5B 118.9
C7 C6B C5B 121.1(5)
C7 C6B H6B 119.4
C5B C6B H6B 119.4
C9B C8B C7 102.2(4)
C9B C8B H8B1 111.3
C7 C8B H8B1 111.3
C9B C8B H8B2 111.3
C7 C8B H8B2 111.3
H8B1 C8B H8B2 109.2
C19B C9B C10B 115.6(5)
C19B C9B C8B 107.5(4)
C10B C9B C8B 134.7(4)
C9B C10B C11B 120.2(4)
C9B C10B H10B 119.9
C11B C10B H10B 119.9
C12B C11B C10B 122.8(5)
C12B C11B H11B 118.6
C10B C11B H11B 118.6
C11B C12B C20B 114.2(5)
C11B C12B C13B 136.2(5)
C20B C12B C13B 107.5(5)
C12B C13B C14B 105.5(4)
C12B C13B H13C 110.6
C14B C13B H13C 110.6
C12B C13B H13D 110.6
C14B C13B H13D 110.6
H13C C13B H13D 108.8
C15B C14B C21B 116.9(5)
C15B C14B C13B 136.5(5)
C21B C14B C13B 104.4(5)
C14B C15B C1B 122.1(4)
C14B C15B H15B 118.9
C1B C15B H15B 118.9
C21B C16B C17B 120.2(4)
C21B C16B C2B 124.4(5)
C17B C16B C2B 109.8(4)
C18B C17B C16B 121.8(4)
C18B C17B C4B 119.4(5)
C16B C17B C4B 112.8(4)
C17B C18B C19B 120.5(4)
C17B C18B C7 125.5(4)
C19B C18B C7 107.2(4)
C9B C19B C18B 113.2(4)
C9B C19B C20B 121.2(4)
C18B C19B C20B 118.3(4)
C12B C20B C19B 125.1(5)
C12B C20B C21B 109.9(5)
C19B C20B C21B 117.8(4)
C16B C21B C14B 120.6(5)
C16B C21B C20B 121.3(4)
C14B C21B C20B 111.1(5)

loop_
_geom_bond_atom_site_label_1
_geom_bond_atom_site_label_2
_geom_bond_distance
Fe01 C7F 2.024(4)
Fe01 C8F 2.032(4)
Fe01 C4F 2.040(4)
Fe01 C3F 2.041(4)
Fe01 C5F 2.043(4)
Fe01 C9F 2.045(4)
Fe01 C2F 2.045(4)
Fe01 C10F 2.050(4)
Fe01 C6F 2.058(4)
Fe01 C1F 2.070(4)
C1F C2F 1.422(6)
C1F C5F 1.430(6)
C1F C1A 1.489(6)
C2F C3F 1.413(6)
C2F H2F 0.9500
C3F C4F 1.419(7)
C3F H3F 0.9500
C4F C5F 1.414(6)
C4F H4F 0.9500
C5F H5F 0.9500
C6F C7F 1.433(6)
C6F C10F 1.434(6)
C6F C1B 1.459(6)
C7F C8F 1.416(7)
C7F H7F 0.9500
C8F C9F 1.398(8)
C8F H8F 0.9500
C9F C10F 1.402(6)
C9F H9F 0.9500
C10F H10F 0.9500
C7 C6B 1.359(7)
C7 C18B 1.437(7)
C7 C8B 1.546(6)
C1A C2A 1.387(6)
C1A C15A 1.473(6)
C2A C16A 1.403(6)
C2A C3A 1.544(6)
C3A C4A 1.564(6)
C3A H3A1 0.9900
C3A H3A2 0.9900
C4A C5A 1.369(6)
C4A C17A 1.404(6)
C5A C6A 1.432(6)
C5A H5A 0.9500
C6A C7A 1.370(6)
C6A H6A 0.9500
C7A C18A 1.431(6)
C7A C8A 1.533(6)
C8A C9A 1.535(6)
C8A H8A1 0.9900
C8A H8A2 0.9900
C9A C10A 1.395(6)
C9A C19A 1.403(6)
C10A C11A 1.439(6)
C10A H10A 0.9500
C11A C12A 1.387(6)
C11A H11A 0.9500
C12A C20A 1.388(6)
C12A C13A 1.539(6)
C13A C14A 1.551(6)
C13A H13A 0.9900
C13A H13B 0.9900
C14A C21A 1.382(6)
C14A C15A 1.387(6)
C15A H15A 0.9500
C16A C21A 1.398(6)
C16A C17A 1.414(6)
C17A C18A 1.359(6)
C18A C19A 1.422(6)
C19A C20A 1.375(5)
C20A C21A 1.447(5)
C1B C2B 1.360(7)
C1B C15B 1.504(7)
C2B C16B 1.426(7)
C2B C3B 1.505(7)
C3B C4B 1.563(7)
C3B H3B1 0.9900
C3B H3B2 0.9900
C4B C5B 1.357(7)
C4B C17B 1.410(6)
C5B C6B 1.472(7)
C5B H5B 0.9500
C6B H6B 0.9500
C8B C9B 1.522(7)
C8B H8B1 0.9900
C8B H8B2 0.9900
C9B C19B 1.393(6)
C9B C10B 1.406(7)
C10B C11B 1.502(8)
C10B H10B 0.9500
C11B C12B 1.352(7)
C11B H11B 0.9500
C12B C20B 1.391(7)
C12B C13B 1.524(7)
C13B C14B 1.547(8)
C13B H13C 0.9900
C13B H13D 0.9900
C14B C15B 1.341(7)
C14B C21B 1.431(7)
C15B H15B 0.9500
C16B C21B 1.335(7)
C16B C17B 1.376(7)
C17B C18B 1.368(6)
C18B C19B 1.413(6)
C19B C20B 1.420(7)
C20B C21B 1.454(7)
